data_4126719
loop_
_publ_author_name
'Gui, Yong-Yuan'
'Hu, Naifu'
'Chen, Xiao-Wang'
'Liao, Li&#x2212;Li'
'Ju, Tao'
'Ye, Jian-Heng'
'Zhang, Zhen'
'Li, Jing'
'Yu, Da-Gang'

_publ_section_title
;
 Highly Regio- and Enantioselective Copper-Catalyzed Reductive
 Hydroxymethylation of Styrenes and 1,3-Dienes with CO2
;
_journal_name_full 'Journal of the American Chemical Society'
_journal_paper_doi 10.1021/jacs.7b10149
_journal_year 2017
_chemical_absolute_configuration ad
_chemical_formula_moiety 'C21 H19 N O5 S'
_chemical_formula_sum 'C21 H19 N O5 S'
_chemical_formula_weight 397.43
_space_group_crystal_system monoclinic
_space_group_IT_number 4
_space_group_name_Hall 'P 2yb'
_space_group_name_H-M_alt 'P 1 21 1'
_symmetry_space_group_name_Hall 'P 2yb'
_symmetry_space_group_name_H-M 'P 1 21 1'
_atom_sites_solution_hydrogens geom
_atom_sites_solution_primary direct
_audit_creation_date 2017-07-10
_audit_creation_method
;
Olex2 1.2
(compiled 2017.03.28 svn.r3405 for OlexSys, GUI svn.r5337)
;
_cell_angle_alpha 90
_cell_angle_beta 99.355(5)
_cell_angle_gamma 90
_cell_formula_units_Z 2
_cell_length_a 8.1689(4)
_cell_length_b 8.7421(4)
_cell_length_c 13.5756(8)
_cell_measurement_reflns_used 2889
_cell_measurement_temperature 298.0(3)
_cell_measurement_theta_max 72.2850
_cell_measurement_theta_min 5.9150
_cell_volume 956.59(9)
_computing_cell_refinement
;
CrysAlisPro, Agilent Technologies,
Version 1.171.37.35 (release 13-08-2014 CrysAlis171 .NET)
(compiled Aug 13 2014,18:06:01)
;
_computing_data_collection
;
CrysAlisPro, Agilent Technologies,
Version 1.171.37.35 (release 13-08-2014 CrysAlis171 .NET)
(compiled Aug 13 2014,18:06:01)
;
_computing_data_reduction
;
CrysAlisPro, Agilent Technologies,
Version 1.171.37.35 (release 13-08-2014 CrysAlis171 .NET)
(compiled Aug 13 2014,18:06:01)
;
_computing_molecular_graphics 'Olex2 (Dolomanov et al., 2009)'
_computing_publication_material 'Olex2 (Dolomanov et al., 2009)'
_computing_structure_refinement 'ShelXL (Sheldrick, 2015)'
_computing_structure_solution 'ShelXT (Sheldrick, 2015)'
_diffrn_ambient_environment air
_diffrn_ambient_temperature 298.0(3)
_diffrn_detector 'CCD plate'
_diffrn_detector_area_resol_mean 15.9595
_diffrn_detector_type EosS2
_diffrn_measured_fraction_theta_full 0.999
_diffrn_measured_fraction_theta_max 0.978
_diffrn_measurement_details
;
#__ type_ start__ end____ width___ exp.time_
  1 omega  -33.00   55.00   1.0000    1.0000
omega____ theta____ kappa____ phi______ frames
    -       35.6671  -38.0000   90.0000 88

#__ type_ start__ end____ width___ exp.time_
  2 omega   23.00   89.00   1.0000    1.0000
omega____ theta____ kappa____ phi______ frames
    -       35.6671 -125.0000 -150.0000 66

#__ type_ start__ end____ width___ exp.time_
  3 omega   23.00   89.00   1.0000    1.0000
omega____ theta____ kappa____ phi______ frames
    -       35.6671 -125.0000 -180.0000 66

#__ type_ start__ end____ width___ exp.time_
  4 omega  -32.00   62.00   1.0000    1.0000
omega____ theta____ kappa____ phi______ frames
    -       35.6671  -77.0000 -120.0000 94

#__ type_ start__ end____ width___ exp.time_
  5 omega   19.00  103.00   1.0000    1.0000
omega____ theta____ kappa____ phi______ frames
    -       35.6671   57.0000 -150.0000 84

#__ type_ start__ end____ width___ exp.time_
  6 omega  -32.00   52.00   1.0000    1.0000
omega____ theta____ kappa____ phi______ frames
    -       35.6671  -57.0000  -30.0000 84

#__ type_ start__ end____ width___ exp.time_
  7 omega   91.00  176.00   1.0000    4.0000
omega____ theta____ kappa____ phi______ frames
    -      108.0000   45.0000   30.0000 85

#__ type_ start__ end____ width___ exp.time_
  8 omega   40.00   98.00   1.0000    4.0000
omega____ theta____ kappa____ phi______ frames
    -      108.0000  -45.0000 -180.0000 58

#__ type_ start__ end____ width___ exp.time_
  9 omega   38.00   91.00   1.0000    4.0000
omega____ theta____ kappa____ phi______ frames
    -      108.0000  -30.0000  -90.0000 53

#__ type_ start__ end____ width___ exp.time_
 10 omega   38.00   91.00   1.0000    4.0000
omega____ theta____ kappa____ phi______ frames
    -      108.0000  -30.0000    0.0000 53

#__ type_ start__ end____ width___ exp.time_
 11 omega   40.00  135.00   1.0000    4.0000
omega____ theta____ kappa____ phi______ frames
    -      108.0000  -77.0000 -180.0000 95

#__ type_ start__ end____ width___ exp.time_
 12 omega   38.00   91.00   1.0000    4.0000
omega____ theta____ kappa____ phi______ frames
    -      108.0000  -30.0000 -120.0000 53

#__ type_ start__ end____ width___ exp.time_
 13 omega  100.00  178.00   1.0000    4.0000
omega____ theta____ kappa____ phi______ frames
    -      108.0000  111.0000  -60.0000 78

#__ type_ start__ end____ width___ exp.time_
 14 omega   81.00  176.00   1.0000    4.0000
omega____ theta____ kappa____ phi______ frames
    -      108.0000   77.0000  -60.0000 95

#__ type_ start__ end____ width___ exp.time_
 15 omega   91.00  176.00   1.0000    4.0000
omega____ theta____ kappa____ phi______ frames
    -      108.0000   45.0000  -90.0000 85

#__ type_ start__ end____ width___ exp.time_
 16 omega   11.00  103.00   1.0000    1.0000
omega____ theta____ kappa____ phi______ frames
    -       35.6671   74.0000  -33.0000 92

#__ type_ start__ end____ width___ exp.time_
 17 omega    9.00  103.00   1.0000    1.0000
omega____ theta____ kappa____ phi______ frames
    -       35.6671   77.0000   90.0000 94
;
_diffrn_measurement_device 'four-circle diffractometer'
_diffrn_measurement_device_type 'New Gemini, Dual, Cu at zero, EosS2'
_diffrn_measurement_method '\w scans'
_diffrn_orient_matrix_UB_11 -0.1277503000
_diffrn_orient_matrix_UB_12 0.0155941000
_diffrn_orient_matrix_UB_13 0.0714000000
_diffrn_orient_matrix_UB_21 0.0868668000
_diffrn_orient_matrix_UB_22 0.1473174000
_diffrn_orient_matrix_UB_23 0.0438305000
_diffrn_orient_matrix_UB_31 -0.1124034000
_diffrn_orient_matrix_UB_32 0.0952940000
_diffrn_orient_matrix_UB_33 -0.0789149000
_diffrn_radiation_monochromator graphite
_diffrn_radiation_probe x-ray
_diffrn_radiation_type CuK\a
_diffrn_radiation_wavelength 1.54184
_diffrn_reflns_av_R_equivalents 0.0238
_diffrn_reflns_av_unetI/netI 0.0283
_diffrn_reflns_Laue_measured_fraction_full 0.999
_diffrn_reflns_Laue_measured_fraction_max 0.978
_diffrn_reflns_limit_h_max 9
_diffrn_reflns_limit_h_min -10
_diffrn_reflns_limit_k_max 10
_diffrn_reflns_limit_k_min -8
_diffrn_reflns_limit_l_max 14
_diffrn_reflns_limit_l_min -16
_diffrn_reflns_number 5638
_diffrn_reflns_point_group_measured_fraction_full 0.867
_diffrn_reflns_point_group_measured_fraction_max 0.837
_diffrn_reflns_theta_full 67.684
_diffrn_reflns_theta_max 72.355
_diffrn_reflns_theta_min 5.488
_diffrn_source 'Enhance (Cu) X-ray Source'
_exptl_absorpt_coefficient_mu 1.790
_exptl_absorpt_correction_T_max 1.00000
_exptl_absorpt_correction_T_min 0.36542
_exptl_absorpt_correction_type multi-scan
_exptl_absorpt_process_details
;
CrysAlisPro, Agilent Technologies,
Version 1.171.37.35 (release 13-08-2014 CrysAlis171 .NET)
(compiled Aug 13 2014,18:06:01)
Empirical absorption correction using spherical harmonics,
 implemented in SCALE3 ABSPACK scaling algorithm.
;
_exptl_crystal_colour 'clear light colourless'
_exptl_crystal_colour_lustre clear
_exptl_crystal_colour_modifier light
_exptl_crystal_colour_primary colourless
_exptl_crystal_density_diffrn 1.380
_exptl_crystal_description needle
_exptl_crystal_F_000 416
_exptl_crystal_size_max 0.7
_exptl_crystal_size_mid 0.4
_exptl_crystal_size_min 0.2
_refine_diff_density_max 0.248
_refine_diff_density_min -0.230
_refine_diff_density_rms 0.048
_refine_ls_abs_structure_details
;
 Flack x determined using 1060 quotients [(I+)-(I-)]/[(I+)+(I-)]
 (Parsons, Flack and Wagner, Acta Cryst. B69 (2013) 249-259).
;
_refine_ls_abs_structure_Flack 0.033(15)
_refine_ls_extinction_method none
_refine_ls_goodness_of_fit_ref 1.066
_refine_ls_hydrogen_treatment constr
_refine_ls_matrix_type full
_refine_ls_number_parameters 254
_refine_ls_number_reflns 3158
_refine_ls_number_restraints 1
_refine_ls_restrained_S_all 1.065
_refine_ls_R_factor_all 0.0509
_refine_ls_R_factor_gt 0.0490
_refine_ls_shift/su_max 0.000
_refine_ls_shift/su_mean 0.000
_refine_ls_structure_factor_coef Fsqd
_refine_ls_weighting_details 'w=1/[\s^2^(Fo^2^)+(0.1027P)^2^+0.0098P] where P=(Fo^2^+2Fc^2^)/3'
_refine_ls_weighting_scheme calc
_refine_ls_wR_factor_gt 0.1345
_refine_ls_wR_factor_ref 0.1389
_reflns_Friedel_coverage 0.601
_reflns_Friedel_fraction_full 0.715
_reflns_Friedel_fraction_max 0.675
_reflns_number_gt 3003
_reflns_number_total 3158
_reflns_threshold_expression 'I > 2\s(I)'
_cod_data_source_file ja7b10149_si_001.cif
_cod_data_source_block xxx-gyy-1
_cod_database_code 4126719
_shelx_shelxl_version_number 2014/7
_shelx_space_group_comment
;
The symmetry employed for this shelxl refinement is uniquely defined
by the following loop, which should always be used as a source of
symmetry information in preference to the above space-group names.
They are only intended as comments.
;
_reflns_odcompleteness_completeness 99.95
_reflns_odcompleteness_iscentric 1
_reflns_odcompleteness_theta 66.97
_olex2_refinement_description
;
1. Fixed Uiso
 At 1.2 times of:
  All C(H) groups, All C(H,H) groups
 At 1.5 times of:
  All C(H,H,H) groups
2.a Ternary CH refined with riding coordinates:
 C00R(H00R)
2.b Secondary CH2 refined with riding coordinates:
 C00I(H00B,H00E)
2.c Aromatic/amide H refined with riding coordinates:
 C009(H009), C00A(H00A), C00C(H00C), C00D(H00D), C00G(H00G), C00H(H00H),
 C00K(H00K), C00L(H00L), C00M(H00M), C00N(H00N), C00O(H00O), C00P(H00P),
 C00Q(H00Q)
2.d Idealised Me refined as rotating group:
 C00S(H00F,H00I,H00J)
;
_olex2_date_sample_data_collection 2017-07-10
_olex2_submission_special_instructions 'No special instructions were received'

loop_
_space_group_symop_operation_xyz
'x, y, z'
'-x, y+1/2, -z'

loop_
_atom_site_label
_atom_site_type_symbol
_atom_site_fract_x
_atom_site_fract_y
_atom_site_fract_z
_atom_site_U_iso_or_equiv
_atom_site_adp_type
_atom_site_occupancy
_atom_site_site_symmetry_order
_atom_site_calc_flag
_atom_site_refinement_flags_posn
S001 S 0.28032(12) 0.36925(12) 0.46426(6) 0.0649(3) Uani 1 1 d .
O002 O 0.1399(3) 0.4672(4) 0.4032(2) 0.0631(7) Uani 1 1 d .
N003 N 0.7834(4) 0.2181(4) 0.2073(3) 0.0665(8) Uani 1 1 d .
O004 O 0.2062(6) 0.2266(5) 0.4796(4) 0.1070(15) Uani 1 1 d .
O005 O 0.7487(5) 0.1198(5) 0.1436(3) 0.0949(12) Uani 1 1 d .
C006 C 0.4898(4) 0.6398(4) 0.1436(2) 0.0478(7) Uani 1 1 d .
O007 O 0.3591(5) 0.4533(6) 0.5479(2) 0.0929(12) Uani 1 1 d .
C008 C 0.6233(4) 0.6187(4) 0.0813(2) 0.0478(7) Uani 1 1 d .
C009 C 0.5097(4) 0.7376(5) 0.2257(3) 0.0599(9) Uani 1 1 d .
H009 H 0.6098 0.7885 0.2446 0.072 Uiso 1 1 calc R
C00A C 0.6380(4) 0.4820(4) 0.0305(3) 0.0533(7) Uani 1 1 d .
H00A H 0.5663 0.4015 0.0374 0.064 Uiso 1 1 calc R
C00B C 0.6545(4) 0.2628(4) 0.2667(3) 0.0521(7) Uani 1 1 d .
C00C C 0.7585(4) 0.4646(5) -0.0303(3) 0.0600(9) Uani 1 1 d .
H00C H 0.7675 0.3723 -0.0631 0.072 Uiso 1 1 calc R
C00D C 0.7329(4) 0.7359(4) 0.0686(3) 0.0581(8) Uani 1 1 d .
H00D H 0.7270 0.8277 0.1024 0.070 Uiso 1 1 calc R
O00E O 0.9171(4) 0.2808(7) 0.2243(3) 0.1103(16) Uani 1 1 d .
C00F C 0.2298(5) 0.6843(5) 0.2552(3) 0.0553(8) Uani 1 1 d .
C00G C 0.3397(4) 0.5631(4) 0.1203(2) 0.0531(7) Uani 1 1 d .
H00G H 0.3240 0.4958 0.0665 0.064 Uiso 1 1 calc R
C00H C 0.5780(5) 0.4048(5) 0.4013(3) 0.0621(9) Uani 1 1 d .
H00H H 0.6024 0.4751 0.4530 0.075 Uiso 1 1 calc R
C00I C 0.1329(6) 0.6312(5) 0.4173(3) 0.0658(10) Uani 1 1 d .
H00B H 0.2393 0.6684 0.4510 0.079 Uiso 1 1 calc R
H00E H 0.0495 0.6559 0.4581 0.079 Uiso 1 1 calc R
C00J C 0.4249(4) 0.3373(4) 0.3817(2) 0.0534(8) Uani 1 1 d .
C00K C 0.3811(5) 0.7596(6) 0.2796(3) 0.0654(10) Uani 1 1 d .
H00K H 0.3964 0.8266 0.3335 0.079 Uiso 1 1 calc R
C00L C 0.2118(4) 0.5848(5) 0.1756(3) 0.0558(8) Uani 1 1 d .
H00L H 0.1129 0.5312 0.1584 0.067 Uiso 1 1 calc R
C00M C 0.6958(4) 0.3669(5) 0.3430(3) 0.0624(9) Uani 1 1 d .
H00M H 0.8009 0.4107 0.3551 0.075 Uiso 1 1 calc R
C00N C 0.3833(4) 0.2359(5) 0.3034(3) 0.0636(9) Uani 1 1 d .
H00N H 0.2776 0.1933 0.2907 0.076 Uiso 1 1 calc R
C00O C 0.8640(4) 0.5830(5) -0.0422(3) 0.0623(9) Uani 1 1 d .
H00O H 0.9442 0.5711 -0.0830 0.075 Uiso 1 1 calc R
C00P C 0.8508(4) 0.7191(5) 0.0065(4) 0.0660(10) Uani 1 1 d .
H00P H 0.9210 0.8000 -0.0021 0.079 Uiso 1 1 calc R
C00Q C 0.4998(5) 0.1986(5) 0.2445(3) 0.0625(9) Uani 1 1 d .
H00Q H 0.4741 0.1316 0.1910 0.075 Uiso 1 1 calc R
C00R C 0.0894(5) 0.7068(6) 0.3147(3) 0.0658(10) Uani 1 1 d .
H00R H -0.0089 0.6549 0.2788 0.079 Uiso 1 1 calc R
C00S C 0.0443(7) 0.8727(7) 0.3270(4) 0.0929(16) Uani 1 1 d .
H00F H 0.1351 0.9242 0.3673 0.139 Uiso 1 1 calc GR
H00I H -0.0522 0.8785 0.3588 0.139 Uiso 1 1 calc GR
H00J H 0.0212 0.9206 0.2626 0.139 Uiso 1 1 calc GR

loop_
_atom_site_aniso_label
_atom_site_aniso_U_11
_atom_site_aniso_U_22
_atom_site_aniso_U_33
_atom_site_aniso_U_23
_atom_site_aniso_U_13
_atom_site_aniso_U_12
S001 0.0697(5) 0.0697(7) 0.0607(5) 0.0155(4) 0.0263(4) 0.0127(5)
O002 0.0583(13) 0.0648(17) 0.0683(14) 0.0002(12) 0.0163(11) -0.0010(13)
N003 0.0603(17) 0.069(2) 0.0729(19) 0.0020(17) 0.0185(14) 0.0089(16)
O004 0.122(3) 0.086(3) 0.132(3) 0.040(2) 0.079(3) 0.016(2)
O005 0.097(2) 0.087(3) 0.110(3) -0.033(2) 0.043(2) 0.001(2)
C006 0.0520(16) 0.0418(17) 0.0496(15) 0.0039(12) 0.0080(12) 0.0025(13)
O007 0.091(2) 0.137(3) 0.0507(13) -0.0016(17) 0.0099(13) 0.035(2)
C008 0.0457(14) 0.0427(17) 0.0535(15) 0.0040(13) 0.0039(13) 0.0016(13)
C009 0.0539(17) 0.061(2) 0.0631(19) -0.0120(17) 0.0047(15) -0.0021(17)
C00A 0.0494(15) 0.0486(19) 0.0628(18) -0.0020(14) 0.0124(13) -0.0030(14)
C00B 0.0519(16) 0.0472(18) 0.0586(17) 0.0039(14) 0.0128(14) 0.0038(14)
C00C 0.0538(17) 0.062(2) 0.066(2) -0.0093(16) 0.0138(15) 0.0020(16)
C00D 0.0521(16) 0.0429(19) 0.079(2) 0.0024(16) 0.0111(15) -0.0013(14)
O00E 0.0596(18) 0.156(4) 0.122(3) -0.034(3) 0.0364(19) -0.020(2)
C00F 0.0583(18) 0.059(2) 0.0497(15) 0.0087(14) 0.0116(14) 0.0096(15)
C00G 0.0574(17) 0.0499(19) 0.0542(16) -0.0021(14) 0.0156(13) -0.0035(15)
C00H 0.066(2) 0.060(2) 0.0614(18) -0.0107(16) 0.0117(15) -0.0069(17)
C00I 0.078(2) 0.067(2) 0.0577(18) -0.0002(17) 0.0270(17) 0.011(2)
C00J 0.0538(16) 0.053(2) 0.0545(16) 0.0073(14) 0.0116(13) 0.0045(14)
C00K 0.071(2) 0.074(3) 0.0512(17) -0.0146(17) 0.0094(16) 0.003(2)
C00L 0.0556(17) 0.056(2) 0.0577(17) 0.0009(15) 0.0149(14) -0.0033(15)
C00M 0.0499(16) 0.064(2) 0.074(2) -0.004(2) 0.0116(15) -0.0115(18)
C00N 0.0504(17) 0.065(2) 0.077(2) -0.0044(19) 0.0139(16) -0.0072(17)
C00O 0.0465(15) 0.073(3) 0.071(2) 0.0099(19) 0.0187(15) 0.0038(16)
C00P 0.0474(16) 0.056(2) 0.095(3) 0.015(2) 0.0140(17) -0.0031(15)
C00Q 0.0608(19) 0.058(2) 0.069(2) -0.0128(17) 0.0118(16) -0.0044(17)
C00R 0.063(2) 0.075(3) 0.0617(19) 0.0088(18) 0.0176(16) 0.016(2)
C00S 0.099(3) 0.082(3) 0.107(3) 0.025(3) 0.045(3) 0.029(3)

loop_
_atom_type_symbol
_atom_type_description
_atom_type_scat_dispersion_real
_atom_type_scat_dispersion_imag
_atom_type_scat_source
C C 0.0181 0.0091 'International Tables Vol C Tables 4.2.6.8 and 6.1.1.4'
H H 0.0000 0.0000 'International Tables Vol C Tables 4.2.6.8 and 6.1.1.4'
N N 0.0311 0.0180 'International Tables Vol C Tables 4.2.6.8 and 6.1.1.4'
O O 0.0492 0.0322 'International Tables Vol C Tables 4.2.6.8 and 6.1.1.4'
S S 0.3331 0.5567 'International Tables Vol C Tables 4.2.6.8 and 6.1.1.4'

loop_
_geom_angle_atom_site_label_1
_geom_angle_atom_site_label_2
_geom_angle_atom_site_label_3
_geom_angle
O002 S001 C00J 104.97(15)
O004 S001 O002 105.5(2)
O004 S001 C00J 107.3(2)
O007 S001 O002 109.9(2)
O007 S001 O004 119.2(3)
O007 S001 C00J 109.0(2)
C00I O002 S001 121.0(3)
O005 N003 C00B 118.0(3)
O00E N003 O005 123.6(4)
O00E N003 C00B 118.5(4)
C009 C006 C008 121.8(3)
C00G C006 C008 120.6(3)
C00G C006 C009 117.6(3)
C00A C008 C006 121.0(3)
C00D C008 C006 121.5(3)
C00D C008 C00A 117.5(3)
C006 C009 H009 119.8
C00K C009 C006 120.5(4)
C00K C009 H009 119.8
C008 C00A H00A 119.6
C00C C00A C008 120.9(3)
C00C C00A H00A 119.6
C00M C00B N003 118.4(3)
C00Q C00B N003 119.0(3)
C00Q C00B C00M 122.6(3)
C00A C00C H00C 119.8
C00O C00C C00A 120.3(4)
C00O C00C H00C 119.8
C008 C00D H00D 119.2
C00P C00D C008 121.5(4)
C00P C00D H00D 119.2
C00K C00F C00R 122.0(4)
C00L C00F C00K 117.6(3)
C00L C00F C00R 120.4(4)
C006 C00G H00G 119.2
C006 C00G C00L 121.5(3)
C00L C00G H00G 119.2
C00J C00H H00H 120.5
C00J C00H C00M 119.0(3)
C00M C00H H00H 120.5
O002 C00I H00B 110.0
O002 C00I H00E 110.0
O002 C00I C00R 108.4(3)
H00B C00I H00E 108.4
C00R C00I H00B 110.0
C00R C00I H00E 110.0
C00H C00J S001 119.3(3)
C00H C00J C00N 121.9(3)
C00N C00J S001 118.6(3)
C009 C00K C00F 121.9(3)
C009 C00K H00K 119.1
C00F C00K H00K 119.1
C00F C00L C00G 121.0(3)
C00F C00L H00L 119.5
C00G C00L H00L 119.5
C00B C00M C00H 118.7(3)
C00B C00M H00M 120.6
C00H C00M H00M 120.6
C00J C00N H00N 120.3
C00Q C00N C00J 119.4(3)
C00Q C00N H00N 120.3
C00C C00O H00O 120.1
C00C C00O C00P 119.7(3)
C00P C00O H00O 120.1
C00D C00P H00P 120.0
C00O C00P C00D 120.1(4)
C00O C00P H00P 120.0
C00B C00Q C00N 118.3(4)
C00B C00Q H00Q 120.8
C00N C00Q H00Q 120.8
C00F C00R C00I 110.1(3)
C00F C00R H00R 107.7
C00I C00R H00R 107.7
C00S C00R C00F 113.7(4)
C00S C00R C00I 109.8(4)
C00S C00R H00R 107.7
C00R C00S H00F 109.5
C00R C00S H00I 109.5
C00R C00S H00J 109.5
H00F C00S H00I 109.5
H00F C00S H00J 109.5
H00I C00S H00J 109.5

loop_
_geom_bond_atom_site_label_1
_geom_bond_atom_site_label_2
_geom_bond_distance
S001 O002 1.558(3)
S001 O004 1.417(4)
S001 O007 1.417(4)
S001 C00J 1.777(3)
O002 C00I 1.449(5)
N003 O005 1.219(5)
N003 C00B 1.479(5)
N003 O00E 1.210(5)
C006 C008 1.497(4)
C006 C009 1.393(5)
C006 C00G 1.388(5)
C008 C00A 1.394(5)
C008 C00D 1.390(5)
C009 H009 0.9300
C009 C00K 1.387(6)
C00A H00A 0.9300
C00A C00C 1.392(5)
C00B C00M 1.379(5)
C00B C00Q 1.371(5)
C00C H00C 0.9300
C00C C00O 1.374(6)
C00D H00D 0.9300
C00D C00P 1.386(6)
C00F C00K 1.392(6)
C00F C00L 1.377(5)
C00F C00R 1.519(5)
C00G H00G 0.9300
C00G C00L 1.395(5)
C00H H00H 0.9300
C00H C00J 1.369(5)
C00H C00M 1.381(5)
C00I H00B 0.9700
C00I H00E 0.9700
C00I C00R 1.531(5)
C00J C00N 1.384(5)
C00K H00K 0.9300
C00L H00L 0.9300
C00M H00M 0.9300
C00N H00N 0.9300
C00N C00Q 1.379(6)
C00O H00O 0.9300
C00O C00P 1.374(6)
C00P H00P 0.9300
C00Q H00Q 0.9300
C00R H00R 0.9800
C00R C00S 1.512(7)
C00S H00F 0.9600
C00S H00I 0.9600
C00S H00J 0.9600
